data_1540696
loop_
_publ_author_name
'Hakamata, Wataru'
'Koyama, Ryosuke'
'Tanida, Mizuki'
'Haga, Tomomi'
'Hirano, Takako'
'Akao, Makoto'
'Kumagai, Hitomi'
'Nishio, Toshiyuki'

_publ_section_title
;
 A Simple Synthesis of Alliin and allo-Alliin: X-ray Diffraction Analysis
 and Determination of Their Absolute Configurations.
;
_journal_issue 50
_journal_name_full 'Journal of agricultural and food chemistry'
_journal_page_first 10778
_journal_page_last 10784
_journal_paper_doi 10.1021/acs.jafc.5b05501
_journal_volume 63
_journal_year 2015
_chemical_formula_sum 'C12 H21 N O5 S'
_chemical_formula_weight 291.36
_space_group_crystal_system orthorhombic
_space_group_IT_number 19
_space_group_name_Hall 'P 2ac 2ab'
_space_group_name_H-M_alt 'P 21 21 21'
_symmetry_space_group_name_Hall 'P 2ac 2ab'
_symmetry_space_group_name_H-M 'P 21 21 21'
_atom_sites_solution_hydrogens geom
_cell_angle_alpha 90
_cell_angle_beta 90
_cell_angle_gamma 90
_cell_formula_units_Z 4
_cell_length_a 9.0359(3)
_cell_length_b 10.9281(4)
_cell_length_c 15.2645(5)
_cell_measurement_temperature 93.00(10)
_cell_volume 1507.30(9)
_computing_data_collection 'Bruker Instrument Service V4.2.0 (Bruker AXS Inc., 2014)'
_computing_molecular_graphics 'XSHELL V6.3.1 (Bruker AXS Inc., 2004)'
_computing_publication_material 'Generate Report V2014.1 (Bruker AXS Inc., 2014)'
_computing_structure_refinement 'SHELXL-2014 (Sheldrick, 2014)'
_computing_structure_solution 'SHELXS (Sheldrick, 1997)'
_diffrn_ambient_temperature 93.00(10)
_diffrn_measured_fraction_theta_full 0.999
_diffrn_measured_fraction_theta_max 0.999
_diffrn_measurement_device_type 'Bruker D8 goniometer'
_diffrn_radiation_monochromator 'multilayered conforcal mirror'
_diffrn_radiation_wavelength 1.54178
_diffrn_reflns_av_R_equivalents 0.0318
_diffrn_reflns_av_unetI/netI 0.0213
_diffrn_reflns_limit_h_max 10
_diffrn_reflns_limit_h_min -11
_diffrn_reflns_limit_k_max 13
_diffrn_reflns_limit_k_min -13
_diffrn_reflns_limit_l_max 18
_diffrn_reflns_limit_l_min -19
_diffrn_reflns_number 19055
_diffrn_reflns_theta_full 74.59
_diffrn_reflns_theta_max 74.59
_diffrn_reflns_theta_min 4.98
_diffrn_source 'micro focus sealed tube'
_diffrn_source_type 'INCOATEC I\mS'
_exptl_absorpt_coefficient_mu 2.058
_exptl_absorpt_correction_T_max 0.78
_exptl_absorpt_correction_T_min 0.64
_exptl_absorpt_process_details 'SADABS (Sheldrick, 1997)'
_exptl_crystal_density_diffrn 1.284
_exptl_crystal_density_method 'not measured'
_exptl_crystal_F_000 624
_exptl_crystal_size_max 0.234
_exptl_crystal_size_mid 0.159
_exptl_crystal_size_min 0.126
_refine_diff_density_max 0.264
_refine_diff_density_min -0.256
_refine_ls_abs_structure_details
;
Flack x determined using 1211 quotients [(I+)-(I-)]/[(I+)+(I-)]
(Parsons, Flack and Wagner, Acta Cryst. B69 (2013) 249-259).
;
_refine_ls_abs_structure_Flack 0.024(6)
_refine_ls_extinction_coef 0.0018(4)
_refine_ls_extinction_method SHELXL
_refine_ls_goodness_of_fit_ref 1.063
_refine_ls_hydrogen_treatment constr
_refine_ls_matrix_type full
_refine_ls_number_parameters 201
_refine_ls_number_reflns 3065
_refine_ls_number_restraints 172
_refine_ls_restrained_S_all 1.043
_refine_ls_R_factor_all 0.0270
_refine_ls_R_factor_gt 0.0250
_refine_ls_shift/su_max 0.001
_refine_ls_shift/su_mean 0.000
_refine_ls_structure_factor_coef Fsqd
_refine_ls_weighting_details 'w=1/[\s^2^(Fo^2^)+(0.0304P)^2^+0.3306P] where P=(Fo^2^+2Fc^2^)/3'
_refine_ls_weighting_scheme calc
_refine_ls_wR_factor_gt 0.0611
_refine_ls_wR_factor_ref 0.0621
_reflns_number_gt 2938
_reflns_number_total 3065
_reflns_threshold_expression 'I > 2\s(I)'
_cod_data_source_file jf5b05501_si_001.cif
_cod_data_source_block I
_cod_depositor_comments 'Adding full bibliography for 1540696.cif.'
_cod_database_code 1540696

loop_
_space_group_symop_operation_xyz
'x, y, z'
'-x+1/2, -y, z+1/2'
'-x, y+1/2, -z+1/2'
'x+1/2, -y+1/2, -z'

loop_
_atom_site_type_symbol
_atom_site_label
_atom_site_fract_x
_atom_site_fract_y
_atom_site_fract_z
_atom_site_U_iso_or_equiv
_atom_site_adp_type
_atom_site_calc_flag
_atom_site_refinement_flags_adp
_atom_site_refinement_flags_occupancy
_atom_site_refinement_flags_posn
_atom_site_occupancy
_atom_site_disorder_assembly
_atom_site_disorder_group
C C3A 0.5285(14) 0.1294(6) 0.6588(6) 0.021(2) Uani d U P D 0.449(7) A 1
H H3AA 0.6333 0.1509 0.67 0.025 Uiso calc U P R 0.449(7) A 1
H H3AB 0.469 0.1594 0.7089 0.025 Uiso calc U P R 0.449(7) A 1
C C3B 0.4966(12) 0.1380(5) 0.6660(5) 0.025(2) Uani d U P D 0.551(7) A 2
H H3BA 0.6039 0.1263 0.6762 0.029 Uiso calc U P R 0.551(7) A 2
H H3BB 0.4577 0.1934 0.7119 0.029 Uiso calc U P R 0.551(7) A 2
C C4 0.5433(2) 0.35327(16) 0.58272(11) 0.0166(4) Uani d U . . 1.0 . .
H H4A 0.5144 0.3782 0.6427 0.02 Uiso calc U . R 1.0 . .
H H4B 0.6527 0.3494 0.58 0.02 Uiso calc U . R 1.0 . .
C C5 0.4862(2) 0.44681(15) 0.51646(11) 0.0150(4) Uani d U . . 1.0 . .
H H5A 0.3757 0.4455 0.5193 0.018 Uiso calc U . R 1.0 . .
C C6 0.5368(2) 0.57458(15) 0.54418(11) 0.0167(3) Uani d U . . 1.0 . .
C C7 0.6826(3) 0.74576(19) 0.50953(15) 0.0289(5) Uani d U . . 1.0 . .
H H7A 0.7548 0.7729 0.4657 0.043 Uiso calc U . R 1.0 . .
H H7B 0.5967 0.8006 0.5087 0.043 Uiso calc U . R 1.0 . .
H H7C 0.7282 0.7474 0.5678 0.043 Uiso calc U . R 1.0 . .
C C8 0.4676(2) 0.47759(16) 0.36162(11) 0.0159(3) Uani d U . . 1.0 . .
C C9 0.4997(2) 0.51431(18) 0.20407(12) 0.0218(4) Uani d U . . 1.0 . .
C C10 0.6004(2) 0.45144(19) 0.13891(12) 0.0239(4) Uani d U . . 1.0 . .
H H10A 0.5866 0.4879 0.0808 0.036 Uiso calc U . R 1.0 . .
H H10B 0.7036 0.4616 0.1572 0.036 Uiso calc U . R 1.0 . .
H H10C 0.5763 0.3641 0.1365 0.036 Uiso calc U . R 1.0 . .
C C11 0.3387(3) 0.4932(3) 0.17946(15) 0.0455(7) Uani d U . . 1.0 . .
H H11A 0.3163 0.537 0.125 0.068 Uiso calc U . R 1.0 . .
H H11B 0.3215 0.4054 0.171 0.068 Uiso calc U . R 1.0 . .
H H11C 0.2746 0.5235 0.2265 0.068 Uiso calc U . R 1.0 . .
C C12 0.5388(4) 0.6480(2) 0.21402(16) 0.0463(7) Uani d U . . 1.0 . .
H H12A 0.5153 0.6915 0.1596 0.069 Uiso calc U . R 1.0 . .
H H12B 0.4816 0.6833 0.2624 0.069 Uiso calc U . R 1.0 . .
H H12C 0.6447 0.6559 0.2265 0.069 Uiso calc U . R 1.0 . .
C C1A 0.3924(6) -0.0668(5) 0.6703(3) 0.0260(13) Uani d U P D 0.449(7) A 1
H H1AA 0.3065 -0.0238 0.6887 0.031 Uiso calc U P R 0.449(7) A 1
H H1AB 0.39 -0.1534 0.665 0.031 Uiso calc U P R 0.449(7) A 1
C C2A 0.5139(6) -0.0069(4) 0.6524(3) 0.0215(12) Uani d U P D 0.449(7) A 1
H H2AA 0.598 -0.0525 0.6343 0.026 Uiso calc U P R 0.449(7) A 1
C C1B 0.4860(6) -0.0887(3) 0.6695(2) 0.0245(11) Uani d U P D 0.551(7) A 2
H H1BA 0.5909 -0.0922 0.6664 0.029 Uiso calc U P R 0.551(7) A 2
H H1BB 0.43 -0.1621 0.6722 0.029 Uiso calc U P R 0.551(7) A 2
C C2B 0.4185(5) 0.0175(3) 0.6700(2) 0.0202(10) Uani d U P D 0.551(7) A 2
H H2BA 0.3135 0.018 0.6732 0.024 Uiso calc U P R 0.551(7) A 2
N N1 0.52800(19) 0.41289(13) 0.42853(9) 0.0154(3) Uani d U . . 1.0 . .
H H1A 0.5903 0.3525 0.4187 0.018 Uiso calc U . R 1.0 . .
O O1 0.30162(18) 0.22204(16) 0.55698(11) 0.0416(4) Uani d U . . 1.0 . .
O O2 0.49121(17) 0.62443(12) 0.60936(9) 0.0268(3) Uani d U . . 1.0 . .
O O3 0.63537(16) 0.62250(12) 0.48943(9) 0.0223(3) Uani d U . . 1.0 . .
O O4 0.36550(17) 0.54855(15) 0.37059(9) 0.0282(3) Uani d U . . 1.0 . .
O O5 0.53500(15) 0.44877(11) 0.28599(8) 0.0158(3) Uani d U . . 1.0 . .
S S1 0.46613(6) 0.20465(4) 0.55807(3) 0.02447(14) Uani d U . D 1.0 . .

loop_
_atom_site_aniso_label
_atom_site_aniso_U_11
_atom_site_aniso_U_22
_atom_site_aniso_U_33
_atom_site_aniso_U_12
_atom_site_aniso_U_13
_atom_site_aniso_U_23
C3A 0.031(5) 0.016(3) 0.016(3) 0.000(2) -0.005(3) 0.001(2)
C3B 0.035(4) 0.020(3) 0.019(3) -0.006(2) 0.000(2) 0.0025(19)
C4 0.0185(9) 0.0168(8) 0.0147(8) -0.0061(8) -0.0012(7) 0.0008(6)
C5 0.0156(8) 0.0168(8) 0.0126(8) -0.0006(7) 0.0010(7) -0.0008(6)
C6 0.0176(8) 0.0167(8) 0.0157(8) 0.0023(7) -0.0021(7) 0.0011(6)
C7 0.0351(12) 0.0182(9) 0.0334(11) -0.0085(9) -0.0037(10) 0.0023(8)
C8 0.0153(8) 0.0165(8) 0.0158(8) -0.0006(8) -0.0009(7) -0.0020(6)
C9 0.0276(12) 0.0248(9) 0.0130(8) 0.0063(8) -0.0013(7) 0.0042(7)
C10 0.0276(11) 0.0282(10) 0.0158(9) 0.0007(9) 0.0025(8) 0.0020(8)
C11 0.0279(13) 0.089(2) 0.0197(11) 0.0180(13) -0.0072(9) -0.0013(12)
C12 0.091(2) 0.0194(10) 0.0285(11) 0.0071(13) 0.0105(14) 0.0085(9)
C1A 0.026(3) 0.021(3) 0.031(3) 0.005(2) -0.001(2) 0.0030(19)
C2A 0.024(3) 0.018(2) 0.022(2) 0.0079(19) 0.0018(19) 0.0008(16)
C1B 0.030(3) 0.020(2) 0.0233(18) -0.0019(18) -0.0026(17) 0.0005(14)
C2B 0.020(2) 0.022(2) 0.0188(17) -0.0003(16) 0.0024(14) 0.0039(14)
N1 0.0170(7) 0.0159(6) 0.0132(7) 0.0019(6) 0.0011(6) -0.0014(5)
O1 0.0334(9) 0.0510(10) 0.0405(9) -0.0283(8) -0.0136(8) 0.0183(9)
O2 0.0361(9) 0.0213(7) 0.0229(7) -0.0006(6) 0.0048(6) -0.0061(5)
O3 0.0257(7) 0.0190(7) 0.0223(7) -0.0066(6) 0.0021(6) -0.0013(5)
O4 0.0253(8) 0.0389(8) 0.0204(7) 0.0177(7) 0.0011(6) 0.0004(6)
O5 0.0181(6) 0.0168(6) 0.0126(6) 0.0032(6) -0.0006(5) 0.0009(4)
S1 0.0382(3) 0.0189(2) 0.0162(2) -0.0122(2) -0.0068(2) 0.00205(18)

loop_
_atom_type_symbol
_atom_type_description
_atom_type_scat_dispersion_real
_atom_type_scat_dispersion_imag
_atom_type_scat_source
C C 0.0181 0.0091 'International Tables Vol C Tables 4.2.6.8 and 6.1.1.4'
H H 0.0000 0.0000 'International Tables Vol C Tables 4.2.6.8 and 6.1.1.4'
N N 0.0311 0.0180 'International Tables Vol C Tables 4.2.6.8 and 6.1.1.4'
O O 0.0492 0.0322 'International Tables Vol C Tables 4.2.6.8 and 6.1.1.4'
S S 0.3331 0.5567 'International Tables Vol C Tables 4.2.6.8 and 6.1.1.4'

loop_
_geom_angle_atom_site_label_1
_geom_angle_atom_site_label_2
_geom_angle_atom_site_label_3
_geom_angle
C2A C3A S1 111.3(5)
C2A C3A H3AA 109.4
S1 C3A H3AA 109.4
C2A C3A H3AB 109.4
S1 C3A H3AB 109.4
H3AA C3A H3AB 108.0
C2B C3B S1 108.5(4)
C2B C3B H3BA 110.0
S1 C3B H3BA 110.0
C2B C3B H3BB 110.0
S1 C3B H3BB 110.0
H3BA C3B H3BB 108.4
C5 C4 S1 109.46(12)
C5 C4 H4A 109.8
S1 C4 H4A 109.8
C5 C4 H4B 109.8
S1 C4 H4B 109.8
H4A C4 H4B 108.2
N1 C5 C4 110.83(14)
N1 C5 C6 114.45(15)
C4 C5 C6 109.08(14)
N1 C5 H5A 107.4
C4 C5 H5A 107.4
C6 C5 H5A 107.4
O2 C6 O3 124.71(16)
O2 C6 C5 122.59(17)
O3 C6 C5 112.71(15)
O3 C7 H7A 109.5
O3 C7 H7B 109.5
H7A C7 H7B 109.5
O3 C7 H7C 109.5
H7A C7 H7C 109.5
H7B C7 H7C 109.5
O4 C8 O5 126.29(17)
O4 C8 N1 123.64(17)
O5 C8 N1 110.05(16)
O5 C9 C12 109.49(16)
O5 C9 C10 101.91(14)
C12 C9 C10 111.38(19)
O5 C9 C11 110.04(17)
C12 C9 C11 113.3(2)
C10 C9 C11 110.14(18)
C9 C10 H10A 109.5
C9 C10 H10B 109.5
H10A C10 H10B 109.5
C9 C10 H10C 109.5
H10A C10 H10C 109.5
H10B C10 H10C 109.5
C9 C11 H11A 109.5
C9 C11 H11B 109.5
H11A C11 H11B 109.5
C9 C11 H11C 109.5
H11A C11 H11C 109.5
H11B C11 H11C 109.5
C9 C12 H12A 109.5
C9 C12 H12B 109.5
H12A C12 H12B 109.5
C9 C12 H12C 109.5
H12A C12 H12C 109.5
H12B C12 H12C 109.5
C2A C1A H1AA 120.0
C2A C1A H1AB 120.0
H1AA C1A H1AB 120.0
C1A C2A C3A 123.9(7)
C1A C2A H2AA 118.0
C3A C2A H2AA 118.0
C2B C1B H1BA 120.0
C2B C1B H1BB 120.0
H1BA C1B H1BB 120.0
C1B C2B C3B 124.1(6)
C1B C2B H2BA 118.0
C3B C2B H2BA 118.0
C8 N1 C5 117.47(15)
C8 N1 H1A 121.3
C5 N1 H1A 121.3
C6 O3 C7 115.55(15)
C8 O5 C9 121.10(14)
O1 S1 C4 105.74(10)
O1 S1 C3B 102.2(4)
C4 S1 C3B 96.5(2)
O1 S1 C3A 111.8(4)
C4 S1 C3A 96.3(2)

loop_
_geom_bond_atom_site_label_1
_geom_bond_atom_site_label_2
_geom_bond_distance
C3A C2A 1.499(7)
C3A S1 1.833(7)
C3A H3AA 0.99
C3A H3AB 0.99
C3B C2B 1.495(6)
C3B S1 1.822(7)
C3B H3BA 0.99
C3B H3BB 0.99
C4 C5 1.528(2)
C4 S1 1.8072(18)
C4 H4A 0.99
C4 H4B 0.99
C5 N1 1.443(2)
C5 C6 1.529(2)
C5 H5A 1.0
C6 O2 1.207(2)
C6 O3 1.329(2)
C7 O3 1.446(2)
C7 H7A 0.98
C7 H7B 0.98
C7 H7C 0.98
C8 O4 1.213(2)
C8 O5 1.342(2)
C8 N1 1.357(2)
C9 O5 1.476(2)
C9 C12 1.511(3)
C9 C10 1.513(3)
C9 C11 1.520(3)
C10 H10A 0.98
C10 H10B 0.98
C10 H10C 0.98
C11 H11A 0.98
C11 H11B 0.98
C11 H11C 0.98
C12 H12A 0.98
C12 H12B 0.98
C12 H12C 0.98
C1A C2A 1.308(7)
C1A H1AA 0.95
C1A H1AB 0.95
C2A H2AA 0.95
C1B C2B 1.311(6)
C1B H1BA 0.95
C1B H1BB 0.95
C2B H2BA 0.95
N1 H1A 0.88
O1 S1 1.4987(18)
